data_8102825
loop_
_publ_author_name
'Markus Graser'
'Holger Kopacka'
'Klaus Wurst'
'Benno Bildstein'

_publ_section_title
;
 Crystal structure of
 bis(2,6-dimethylphenyl)-((Z)-1-pyridin-2-yl)prop-1-en-2-yl)amido(2,6-dimethyl-
 phenylimido)zirconium(IV) --- tetrahydrofuran (1:2), Zr(C40H43N5)
 &#x00B7; 2C4H8O
;
_journal_issue 4
_journal_name_full 'Zeitschrift f\"ur Kristallographie - New Crystal Structures'
_journal_page_first 673
_journal_volume 225
_journal_year 2010
_chemical_formula_sum 'C48 H59 N5 O2 Zr'
_chemical_formula_weight 829.22
_chemical_name_systematic
; 
bis(2,6-dimethylphenyl)((Z)-1-pyridin-2-yl)prop-1-
en-2-yl)amido(2,6-dimethylphenylimido)zirconium - tetrahydrofuran (1:2),
C~44~H~43~N^5^ ^.^ 2 C~4~H~8~O 
;
_space_group_IT_number 2
_symmetry_cell_setting triclinic
_symmetry_space_group_name_Hall '-P 1'
_symmetry_space_group_name_H-M 'P -1'
_atom_sites_solution_hydrogens geom
_atom_sites_solution_primary direct
_atom_sites_solution_secondary difmap
_audit_creation_method SHELXL-97
_cell_angle_alpha 68.694(2)
_cell_angle_beta 83.355(2)
_cell_angle_gamma 75.061(2)
_cell_formula_units_Z 2
_cell_length_a 11.9303(3)
_cell_length_b 12.7072(3)
_cell_length_c 16.2035(3)
_cell_measurement_reflns_used 16145
_cell_measurement_temperature 233(2)
_cell_measurement_theta_max 26.0
_cell_measurement_theta_min 1.0
_cell_volume 2210.56(9)
_computing_cell_refinement 'SCALEPACK (Otwinowski & Minor, 1997)'
_computing_data_collection 'COLLECT (Nonius, 1998)'
_computing_data_reduction
;
 DENZO (Otwinowski & Minor, 1997) and SCALEPACK 
;
_computing_molecular_graphics 'SHELXTL (Sheldrick, 1997) [3]'
_computing_publication_material SHELXL97
_computing_structure_refinement 'SHELXL97 (Sheldrick, 1997) [3]'
_computing_structure_solution 'SHELXS97 (Sheldrick, 1997) [3]'
_diffrn_ambient_temperature 233(2)
_diffrn_measured_fraction_theta_full 0.995
_diffrn_measured_fraction_theta_max 0.995
_diffrn_measurement_device_type 'Nonius KappaCCD'
_diffrn_measurement_method 'phi- and omega-scans'
_diffrn_radiation_monochromator graphite
_diffrn_radiation_source 'fine-focus sealed tube'
_diffrn_radiation_type MoK\a
_diffrn_radiation_wavelength 0.71073
_diffrn_reflns_av_R_equivalents 0.0231
_diffrn_reflns_av_sigmaI/netI 0.0402
_diffrn_reflns_limit_h_max 14
_diffrn_reflns_limit_h_min -14
_diffrn_reflns_limit_k_max 15
_diffrn_reflns_limit_k_min -15
_diffrn_reflns_limit_l_max 19
_diffrn_reflns_limit_l_min -19
_diffrn_reflns_number 13691
_diffrn_reflns_theta_full 25.00
_diffrn_reflns_theta_max 25.00
_diffrn_reflns_theta_min 1.35
_diffrn_standards_number 0
_exptl_absorpt_coefficient_mu 0.291
_exptl_absorpt_correction_type none
_exptl_crystal_colour yellow
_exptl_crystal_density_diffrn 1.246
_exptl_crystal_density_method 'not measured'
_exptl_crystal_description prism
_exptl_crystal_F_000 876
_exptl_crystal_size_max 0.25
_exptl_crystal_size_mid 0.15
_exptl_crystal_size_min 0.1
_refine_diff_density_max 0.561
_refine_diff_density_min -0.497
_refine_diff_density_rms 0.051
_refine_ls_extinction_method none
_refine_ls_goodness_of_fit_ref 1.045
_refine_ls_hydrogen_treatment constr
_refine_ls_matrix_type full
_refine_ls_number_parameters 576
_refine_ls_number_reflns 7754
_refine_ls_number_restraints 18
_refine_ls_restrained_S_all 1.054
_refine_ls_R_factor_all 0.0512
_refine_ls_R_factor_gt 0.0407
_refine_ls_shift/su_max 0.001
_refine_ls_shift/su_mean 0.000
_refine_ls_structure_factor_coef Fsqd
_refine_ls_weighting_details 'calc w=1/[\s^2^(Fo^2^)+(0.0595P)^2^+0.8445P] where P=(Fo^2^+2Fc^2^)/3'
_refine_ls_weighting_scheme calc
_refine_ls_wR_factor_gt 0.1050
_refine_ls_wR_factor_ref 0.1109
_reflns_number_gt 6612
_reflns_number_total 7754
_reflns_threshold_expression >2sigma(I)
_cod_data_source_file 1267-3151.cff
_cod_data_source_block mark
_cod_original_sg_symbol_H-M P-1
_cod_database_code 8102825

loop_
_symmetry_equiv_pos_as_xyz
'x, y, z'
'-x, -y, -z'

loop_
_atom_site_label
_atom_site_type_symbol
_atom_site_fract_x
_atom_site_fract_y
_atom_site_fract_z
_atom_site_U_iso_or_equiv
_atom_site_adp_type
_atom_site_occupancy
_atom_site_symmetry_multiplicity
_atom_site_calc_flag
_atom_site_refinement_flags
_atom_site_disorder_assembly
_atom_site_disorder_group
Zr1 Zr 0.187791(19) 0.00563(2) 0.241086(14) 0.03713(10) Uani 1 1 d . . .
N1 N 0.25682(17) 0.11896(17) 0.28989(13) 0.0403(5) Uani 1 1 d . . .
N2 N 0.23345(18) -0.12201(19) 0.38240(13) 0.0438(5) Uani 1 1 d . . .
N3 N 0.29565(19) -0.11381(18) 0.17607(14) 0.0461(5) Uani 1 1 d . . .
N4 N 0.17332(19) 0.13269(19) 0.09647(14) 0.0450(5) Uani 1 1 d . . .
N5 N 0.03050(17) 0.01065(19) 0.25394(13) 0.0441(5) Uani 1 1 d . . .
C1 C 0.3318(2) 0.0852(2) 0.35688(17) 0.0442(6) Uani 1 1 d . . .
C2 C 0.3841(3) 0.1763(3) 0.3685(2) 0.0631(8) Uani 1 1 d . . .
H2A H 0.4298 0.2080 0.3160 0.095 Uiso 1 1 calc R . .
H2B H 0.4334 0.1407 0.4197 0.095 Uiso 1 1 calc R . .
H2C H 0.3223 0.2382 0.3773 0.095 Uiso 1 1 calc R . .
C3 C 0.3616(2) -0.0241(3) 0.41782(18) 0.0515(7) Uani 1 1 d . . .
H3 H 0.4245 -0.0373 0.4532 0.062 Uiso 1 1 calc . . .
C4 C 0.3123(2) -0.1217(2) 0.43628(17) 0.0504(6) Uani 1 1 d . . .
C5 C 0.3418(3) -0.2181(3) 0.5150(2) 0.0718(9) Uani 1 1 d . . .
H5 H 0.3986 -0.2195 0.5513 0.086 Uiso 1 1 calc . . .
C6 C 0.2899(4) -0.3090(3) 0.5394(2) 0.0821(11) Uani 1 1 d . . .
H6 H 0.3102 -0.3728 0.5919 0.098 Uiso 1 1 calc . . .
C7 C 0.2062(3) -0.3050(3) 0.4849(2) 0.0745(10) Uani 1 1 d . . .
H7 H 0.1676 -0.3656 0.5003 0.089 Uiso 1 1 calc . . .
C8 C 0.1810(3) -0.2126(3) 0.40927(19) 0.0554(7) Uani 1 1 d . . .
H8 H 0.1239 -0.2109 0.3731 0.067 Uiso 1 1 calc . . .
C9 C 0.2296(2) 0.2405(2) 0.23687(16) 0.0426(6) Uani 1 1 d . . .
C10 C 0.1280(2) 0.3127(2) 0.25624(19) 0.0521(7) Uani 1 1 d . . .
C11 C 0.1022(3) 0.4292(3) 0.2013(2) 0.0699(9) Uani 1 1 d . . .
H11 H 0.0339 0.4793 0.2125 0.084 Uiso 1 1 calc . . .
C12 C 0.1733(4) 0.4721(3) 0.1320(2) 0.0749(10) Uani 1 1 d . . .
H12 H 0.1545 0.5512 0.0966 0.090 Uiso 1 1 calc . . .
C13 C 0.2720(3) 0.4005(3) 0.1139(2) 0.0656(8) Uani 1 1 d . . .
H13 H 0.3201 0.4311 0.0655 0.079 Uiso 1 1 calc . . .
C14 C 0.3033(2) 0.2833(2) 0.16530(17) 0.0501(6) Uani 1 1 d . . .
C15 C 0.3456(2) -0.0873(3) 0.09331(19) 0.0531(7) Uani 1 1 d . . .
C16 C 0.4282(3) -0.1847(3) 0.0686(3) 0.0826(11) Uani 1 1 d . . .
H16A H 0.4905 -0.2216 0.1107 0.124 Uiso 1 1 calc R . .
H16B H 0.4605 -0.1531 0.0095 0.124 Uiso 1 1 calc R . .
H16C H 0.3865 -0.2415 0.0699 0.124 Uiso 1 1 calc R . .
C17 C 0.3251(3) 0.0200(3) 0.02920(18) 0.0558(7) Uani 1 1 d . . .
H17 H 0.3752 0.0266 -0.0208 0.067 Uiso 1 1 calc . . .
C18 C 0.2415(2) 0.1230(3) 0.02518(17) 0.0508(7) Uani 1 1 d . . .
C19 C 0.2251(3) 0.2171(4) -0.0560(2) 0.0768(10) Uani 1 1 d . . .
H19 H 0.2730 0.2116 -0.1052 0.092 Uiso 1 1 calc . . .
C20 C 0.1417(4) 0.3150(4) -0.0641(3) 0.0913(12) Uani 1 1 d . . .
H20 H 0.1325 0.3774 -0.1184 0.110 Uiso 1 1 calc . . .
C21 C 0.0696(3) 0.3228(3) 0.0083(3) 0.0760(10) Uani 1 1 d . . .
H21 H 0.0101 0.3894 0.0040 0.091 Uiso 1 1 calc . . .
C22 C 0.0881(3) 0.2305(3) 0.0858(2) 0.0570(7) Uani 1 1 d . . .
H22 H 0.0389 0.2349 0.1348 0.068 Uiso 1 1 calc . . .
C23 C 0.3239(2) -0.2339(2) 0.23235(19) 0.0532(7) Uani 1 1 d . . .
C24 C 0.2504(3) -0.3057(3) 0.2360(2) 0.0650(8) Uani 1 1 d . . .
C25 C 0.2784(4) -0.4209(3) 0.2919(3) 0.0823(11) Uani 1 1 d . . .
H25 H 0.2307 -0.4708 0.2949 0.099 Uiso 1 1 calc . . .
C26 C 0.3763(4) -0.4629(3) 0.3433(3) 0.0950(13) Uani 1 1 d . . .
H26 H 0.3945 -0.5411 0.3808 0.114 Uiso 1 1 calc . . .
C27 C 0.4472(3) -0.3913(3) 0.3399(3) 0.0850(11) Uani 1 1 d . . .
H27 H 0.5129 -0.4207 0.3755 0.102 Uiso 1 1 calc . . .
C28 C 0.4225(3) -0.2762(3) 0.2843(2) 0.0651(8) Uani 1 1 d . . .
C29 C -0.0865(2) 0.0093(2) 0.26261(16) 0.0409(5) Uani 1 1 d . . .
C30 C -0.1465(2) -0.0002(2) 0.34422(17) 0.0466(6) Uani 1 1 d . . .
C31 C -0.2625(2) -0.0044(3) 0.3520(2) 0.0595(7) Uani 1 1 d . . .
H31 H -0.3021 -0.0107 0.4066 0.071 Uiso 1 1 calc . . .
C32 C -0.3208(2) 0.0005(3) 0.2823(2) 0.0649(8) Uani 1 1 d . . .
H32 H -0.3989 -0.0040 0.2893 0.078 Uiso 1 1 calc . . .
C33 C -0.2636(3) 0.0120(3) 0.2020(2) 0.0618(8) Uani 1 1 d . . .
H33 H -0.3041 0.0169 0.1539 0.074 Uiso 1 1 calc . . .
C34 C -0.1468(2) 0.0167(2) 0.18999(18) 0.0491(6) Uani 1 1 d . . .
C101 C 0.0494(3) 0.2673(3) 0.3325(2) 0.0750(9) Uani 1 1 d . . .
H10A H 0.0181 0.2094 0.3230 0.113 Uiso 1 1 calc R . .
H10B H -0.0137 0.3307 0.3372 0.113 Uiso 1 1 calc R . .
H10C H 0.0927 0.2323 0.3867 0.113 Uiso 1 1 calc R . .
C141 C 0.4110(3) 0.2067(3) 0.1436(2) 0.0644(8) Uani 1 1 d . . .
H14A H 0.4424 0.2481 0.0865 0.097 Uiso 1 1 calc R . .
H14B H 0.3929 0.1376 0.1414 0.097 Uiso 1 1 calc R . .
H14C H 0.4677 0.1845 0.1888 0.097 Uiso 1 1 calc R . .
C241 C 0.1449(3) -0.2578(3) 0.1799(3) 0.0821(10) Uani 1 1 d . . .
H24A H 0.0941 -0.1943 0.1955 0.123 Uiso 1 1 calc R . .
H24B H 0.1040 -0.3184 0.1901 0.123 Uiso 1 1 calc R . .
H24C H 0.1682 -0.2295 0.1179 0.123 Uiso 1 1 calc R . .
C281 C 0.5026(3) -0.1999(3) 0.2802(3) 0.0796(10) Uani 1 1 d . . .
H28A H 0.5579 -0.2399 0.3274 0.119 Uiso 1 1 calc R . .
H28B H 0.4576 -0.1281 0.2870 0.119 Uiso 1 1 calc R . .
H28C H 0.5439 -0.1827 0.2234 0.119 Uiso 1 1 calc R . .
C301 C -0.0866(3) -0.0055(3) 0.42295(18) 0.0632(8) Uani 1 1 d . . .
H30A H -0.1424 -0.0054 0.4715 0.095 Uiso 1 1 calc R . .
H30B H -0.0531 0.0614 0.4070 0.095 Uiso 1 1 calc R . .
H30C H -0.0256 -0.0761 0.4411 0.095 Uiso 1 1 calc R . .
C341 C -0.0879(3) 0.0305(3) 0.10049(19) 0.0671(8) Uani 1 1 d . . .
H34A H -0.1368 0.0182 0.0627 0.101 Uiso 1 1 calc R . .
H34B H -0.0141 -0.0259 0.1074 0.101 Uiso 1 1 calc R . .
H34C H -0.0747 0.1083 0.0738 0.101 Uiso 1 1 calc R . .
O1 O 0.2548(9) 0.5623(7) -0.2094(5) 0.258(3) Uani 1 1 d D A 1
C35 C 0.2357(10) 0.6589(8) -0.1786(10) 0.252(6) Uani 1 1 d D A 1
C36 C 0.315(3) 0.637(2) -0.1027(13) 0.476(14) Uani 0.50 1 d PD A 1
C37 C 0.4136(13) 0.5600(17) -0.1194(16) 0.220(16) Uani 0.50 1 d PD A 1
C38 C 0.3660(10) 0.4996(10) -0.1656(9) 0.239(5) Uani 1 1 d D A 1
O2 O 0.2458(8) -0.5972(6) 0.6011(10) 0.109(3) Uani 0.50 1 d PD B 1
C39 C 0.135(3) -0.630(4) 0.6684(19) 0.25(2) Uani 0.50 1 d PD B 1
C40 C 0.054(3) -0.665(3) 0.6264(17) 0.183(12) Uani 0.50 1 d PD B 1
C41 C 0.115(3) -0.647(2) 0.5437(14) 0.240(18) Uani 0.50 1 d PD B 1
C42 C 0.240(3) -0.662(2) 0.5435(15) 0.168(12) Uani 0.50 1 d PD B 1
C36A C 0.3257(14) 0.6735(13) -0.153(2) 0.243(16) Uani 0.50 1 d PD C 2
C37A C 0.411(2) 0.595(2) -0.192(2) 0.240(15) Uani 0.50 1 d PD C 2
O2A O 0.1916(13) -0.6223(13) 0.6632(9) 0.155(5) Uani 0.50 1 d PD D 2
C39A C 0.0698(17) -0.601(2) 0.654(2) 0.203(13) Uani 0.50 1 d PD D 2
C40A C 0.096(2) -0.6826(17) 0.608(2) 0.27(3) Uani 0.50 1 d PD D 2
C41A C 0.145(2) -0.656(3) 0.523(2) 0.254(19) Uani 0.50 1 d PD D 2
C42A C 0.2386(15) -0.6486(19) 0.5716(12) 0.119(6) Uani 0.50 1 d PD D 2

loop_
_atom_site_aniso_label
_atom_site_aniso_U_11
_atom_site_aniso_U_22
_atom_site_aniso_U_33
_atom_site_aniso_U_23
_atom_site_aniso_U_13
_atom_site_aniso_U_12
Zr1 0.03159(15) 0.04666(16) 0.03763(15) -0.02081(11) -0.00138(9) -0.00753(10)
N1 0.0366(11) 0.0448(12) 0.0424(11) -0.0187(9) -0.0069(9) -0.0070(9)
N2 0.0379(11) 0.0498(12) 0.0421(11) -0.0162(9) -0.0020(9) -0.0067(9)
N3 0.0461(12) 0.0466(12) 0.0519(12) -0.0260(10) 0.0066(10) -0.0116(10)
N4 0.0474(12) 0.0486(12) 0.0439(12) -0.0182(10) -0.0068(10) -0.0140(10)
N5 0.0376(12) 0.0593(13) 0.0377(11) -0.0194(10) -0.0029(9) -0.0109(10)
C1 0.0374(13) 0.0557(16) 0.0451(14) -0.0247(12) -0.0029(11) -0.0093(12)
C2 0.067(2) 0.074(2) 0.0618(18) -0.0292(15) -0.0158(15) -0.0250(16)
C3 0.0423(15) 0.0649(18) 0.0485(15) -0.0199(13) -0.0114(12) -0.0098(13)
C4 0.0446(15) 0.0566(16) 0.0435(14) -0.0152(12) -0.0075(12) -0.0015(12)
C5 0.080(2) 0.065(2) 0.0609(19) -0.0094(16) -0.0232(17) -0.0092(18)
C6 0.098(3) 0.064(2) 0.063(2) 0.0020(17) -0.019(2) -0.010(2)
C7 0.083(2) 0.0567(19) 0.073(2) -0.0070(16) 0.0008(19) -0.0219(18)
C8 0.0534(17) 0.0554(17) 0.0577(17) -0.0177(14) -0.0024(13) -0.0155(14)
C9 0.0451(14) 0.0443(14) 0.0464(14) -0.0218(11) -0.0095(11) -0.0116(11)
C10 0.0500(16) 0.0495(16) 0.0629(17) -0.0307(13) -0.0086(13) -0.0024(13)
C11 0.074(2) 0.0504(18) 0.088(2) -0.0339(17) -0.0177(19) 0.0029(16)
C12 0.098(3) 0.0477(18) 0.076(2) -0.0120(16) -0.026(2) -0.0169(19)
C13 0.080(2) 0.066(2) 0.0547(17) -0.0128(15) -0.0057(16) -0.0325(18)
C14 0.0516(16) 0.0588(17) 0.0478(15) -0.0214(13) -0.0047(12) -0.0205(13)
C15 0.0501(16) 0.0631(18) 0.0593(17) -0.0384(15) 0.0107(13) -0.0161(14)
C16 0.086(3) 0.085(2) 0.087(2) -0.055(2) 0.034(2) -0.017(2)
C17 0.0586(18) 0.073(2) 0.0437(14) -0.0288(14) 0.0118(13) -0.0228(15)
C18 0.0534(16) 0.0656(18) 0.0405(14) -0.0180(13) -0.0039(12) -0.0251(14)
C19 0.083(2) 0.094(3) 0.0441(17) -0.0084(17) -0.0015(16) -0.027(2)
C20 0.102(3) 0.086(3) 0.065(2) 0.007(2) -0.023(2) -0.027(2)
C21 0.078(2) 0.059(2) 0.081(2) -0.0121(17) -0.0335(19) -0.0037(17)
C22 0.0558(17) 0.0553(17) 0.0607(17) -0.0207(14) -0.0171(14) -0.0069(14)
C23 0.0518(17) 0.0464(15) 0.0654(17) -0.0304(13) 0.0086(14) -0.0066(13)
C24 0.076(2) 0.0512(18) 0.075(2) -0.0316(16) 0.0088(17) -0.0182(16)
C25 0.097(3) 0.052(2) 0.100(3) -0.0292(19) 0.005(2) -0.022(2)
C26 0.112(3) 0.048(2) 0.104(3) -0.015(2) 0.002(3) -0.002(2)
C27 0.072(2) 0.066(2) 0.102(3) -0.028(2) -0.009(2) 0.0109(19)
C28 0.0552(19) 0.0584(19) 0.080(2) -0.0328(17) 0.0054(16) -0.0010(15)
C29 0.0352(13) 0.0457(14) 0.0442(13) -0.0187(11) -0.0034(10) -0.0079(11)
C30 0.0388(14) 0.0549(16) 0.0481(14) -0.0205(12) -0.0014(11) -0.0101(12)
C31 0.0446(16) 0.072(2) 0.0627(18) -0.0252(15) 0.0072(14) -0.0163(14)
C32 0.0363(15) 0.081(2) 0.082(2) -0.0298(17) -0.0006(15) -0.0211(15)
C33 0.0481(17) 0.069(2) 0.076(2) -0.0288(16) -0.0232(15) -0.0120(15)
C34 0.0435(15) 0.0544(16) 0.0527(15) -0.0221(13) -0.0101(12) -0.0082(12)
C101 0.063(2) 0.083(2) 0.080(2) -0.0423(19) 0.0144(17) -0.0056(17)
C141 0.0538(18) 0.086(2) 0.0655(19) -0.0364(17) 0.0089(15) -0.0261(16)
C241 0.088(3) 0.070(2) 0.105(3) -0.038(2) -0.013(2) -0.030(2)
C281 0.0470(18) 0.087(2) 0.108(3) -0.043(2) -0.0058(18) -0.0058(17)
C301 0.0543(18) 0.097(2) 0.0440(15) -0.0301(16) 0.0041(13) -0.0209(17)
C341 0.0618(19) 0.098(2) 0.0500(16) -0.0328(16) -0.0108(14) -0.0196(18)
O1 0.332(11) 0.226(8) 0.215(6) -0.039(6) -0.072(7) -0.090(8)
C35 0.203(10) 0.133(7) 0.435(19) -0.169(10) -0.002(11) 0.036(7)
C36 0.99(5) 0.46(2) 0.25(2) -0.270(18) 0.39(3) -0.596
C37 0.082(10) 0.183(18) 0.31(3) 0.061(19) -0.069(14) -0.080(11)
C38 0.154(8) 0.208(11) 0.276(13) -0.074(10) 0.015(9) 0.068(8)
O2 0.096(5) 0.076(4) 0.157(8) -0.036(5) 0.004(5) -0.031(4)
C39 0.16(3) 0.53(5) 0.22(2) -0.25(3) 0.12(2) -0.20(3)
C40 0.17(2) 0.26(3) 0.168(16) -0.092(19) 0.024(14) -0.12(2)
C41 0.42(5) 0.27(3) 0.109(12) -0.027(14) -0.041(19) -0.25(3)
C42 0.29(3) 0.151(17) 0.102(12) -0.075(11) 0.068(15) -0.107(19)
C36A 0.122(12) 0.079(8) 0.53(4) -0.070(15) -0.12(2) -0.024(9)
C37A 0.20(2) 0.23(2) 0.40(4) -0.22(3) 0.17(2) -0.15(2)
O2A 0.115(10) 0.204(11) 0.125(9) -0.055(7) 0.005(8) -0.008(8)
C39A 0.106(15) 0.18(2) 0.30(3) -0.089(17) 0.116(18) -0.049(13)
C40A 0.127(15) 0.085(10) 0.58(7) -0.10(2) 0.09(3) -0.067(10)
C41A 0.160(19) 0.32(4) 0.29(4) -0.19(3) -0.08(2) 0.09(2)
C42A 0.114(11) 0.119(12) 0.113(13) -0.064(10) -0.015(8) 0.031(9)

loop_
_atom_type_symbol
_atom_type_description
_atom_type_scat_dispersion_real
_atom_type_scat_dispersion_imag
_atom_type_scat_source
C C 0.0033 0.0016 'International Tables Vol C Tables 4.2.6.8 and 6.1.1.4'
H H 0.0000 0.0000 'International Tables Vol C Tables 4.2.6.8 and 6.1.1.4'
N N 0.0061 0.0033 'International Tables Vol C Tables 4.2.6.8 and 6.1.1.4'
Zr Zr -2.9673 0.5597 'International Tables Vol C Tables 4.2.6.8 and 6.1.1.4'
O O 0.0106 0.0060 'International Tables Vol C Tables 4.2.6.8 and 6.1.1.4'

loop_
_geom_angle_atom_site_label_1
_geom_angle_atom_site_label_2
_geom_angle_atom_site_label_3
_geom_angle
_geom_angle_site_symmetry_1
_geom_angle_site_symmetry_3
_geom_angle_publ_flag
N5 Zr1 N3 116.89(9) . . ?
N5 Zr1 N1 118.94(8) . . ?
N3 Zr1 N1 124.16(8) . . ?
N5 Zr1 N2 95.50(8) . . ?
N3 Zr1 N2 94.14(8) . . ?
N1 Zr1 N2 81.24(7) . . ?
N5 Zr1 N4 93.66(8) . . ?
N3 Zr1 N4 81.62(8) . . ?
N1 Zr1 N4 94.38(7) . . ?
N2 Zr1 N4 170.84(7) . . ?
C1 N1 C9 116.7(2) . . ?
C1 N1 Zr1 127.55(17) . . ?
C9 N1 Zr1 115.22(14) . . ?
C4 N2 C8 118.2(2) . . ?
C4 N2 Zr1 127.56(17) . . ?
C8 N2 Zr1 113.93(17) . . ?
C15 N3 C23 116.6(2) . . ?
C15 N3 Zr1 128.62(18) . . ?
C23 N3 Zr1 114.59(15) . . ?
C22 N4 C18 118.6(2) . . ?
C22 N4 Zr1 113.07(18) . . ?
C18 N4 Zr1 128.25(18) . . ?
C29 N5 Zr1 177.11(19) . . ?
N1 C1 C3 125.3(2) . . ?
N1 C1 C2 118.5(2) . . ?
C3 C1 C2 116.2(2) . . ?
C1 C3 C4 130.1(2) . . ?
N2 C4 C5 119.0(3) . . ?
N2 C4 C3 121.7(2) . . ?
C5 C4 C3 119.2(3) . . ?
C6 C5 C4 121.5(3) . . ?
C5 C6 C7 118.3(3) . . ?
C8 C7 C6 119.0(3) . . ?
C7 C8 N2 123.9(3) . . ?
C10 C9 C14 121.4(2) . . ?
C10 C9 N1 119.1(2) . . ?
C14 C9 N1 119.5(2) . . ?
C11 C10 C9 117.6(3) . . ?
C11 C10 C101 120.9(3) . . ?
C9 C10 C101 121.5(3) . . ?
C12 C11 C10 121.7(3) . . ?
C11 C12 C13 120.1(3) . . ?
C12 C13 C14 121.6(3) . . ?
C13 C14 C9 117.7(3) . . ?
C13 C14 C141 120.6(3) . . ?
C9 C14 C141 121.7(3) . . ?
C17 C15 N3 125.2(2) . . ?
C17 C15 C16 116.6(3) . . ?
N3 C15 C16 118.1(3) . . ?
C15 C17 C18 130.9(2) . . ?
N4 C18 C17 121.8(2) . . ?
N4 C18 C19 119.0(3) . . ?
C17 C18 C19 119.2(3) . . ?
C20 C19 C18 121.2(3) . . ?
C19 C20 C21 119.5(3) . . ?
C22 C21 C20 117.8(3) . . ?
N4 C22 C21 123.9(3) . . ?
C28 C23 C24 121.2(3) . . ?
C28 C23 N3 119.4(3) . . ?
C24 C23 N3 119.5(3) . . ?
C25 C24 C23 118.4(3) . . ?
C25 C24 C241 121.6(3) . . ?
C23 C24 C241 119.9(3) . . ?
C26 C25 C24 120.4(3) . . ?
C27 C26 C25 120.7(3) . . ?
C26 C27 C28 120.5(4) . . ?
C27 C28 C23 118.8(3) . . ?
C27 C28 C281 119.7(3) . . ?
C23 C28 C281 121.5(3) . . ?
N5 C29 C30 120.5(2) . . ?
N5 C29 C34 120.6(2) . . ?
C30 C29 C34 118.9(2) . . ?
C31 C30 C29 119.5(2) . . ?
C31 C30 C301 119.6(2) . . ?
C29 C30 C301 120.9(2) . . ?
C32 C31 C30 121.7(3) . . ?
C31 C32 C33 119.1(3) . . ?
C32 C33 C34 121.8(3) . . ?
C33 C34 C29 118.8(3) . . ?
C33 C34 C341 120.0(2) . . ?
C29 C34 C341 121.2(2) . . ?
C35 O1 C38 96.2(8) . . ?
O1 C35 C36 113.6(12) . . ?
C37 C36 C35 102.5(14) . . ?
C36 C37 C38 102.4(13) . . ?
O1 C38 C37 116.1(10) . . ?
C42 O2 C39 98.3(14) . . ?
C40 C39 O2 111.1(16) . . ?
C41 C40 C39 95.8(18) . . ?
C40 C41 C42 117.8(19) . . ?
C41 C42 O2 99.4(14) . . ?
C39A O2A C42A 100.2(15) . . ?
O2A C39A C40A 86.9(15) . . ?
C41A C40A C39A 122(2) . . ?
C41A C40A C42A 52.0(13) . . ?
C39A C40A C42A 90.8(14) . . ?
C40A C41A C42A 80.1(19) . . ?
C41A C42A O2A 112.6(15) . . ?
C41A C42A C40A 47.9(13) . . ?
O2A C42A C40A 68.3(12) . . ?

loop_
_geom_bond_atom_site_label_1
_geom_bond_atom_site_label_2
_geom_bond_distance
_geom_bond_site_symmetry_2
_geom_bond_publ_flag
Zr1 N5 1.851(2) . ?
Zr1 N3 2.216(2) . ?
Zr1 N1 2.229(2) . ?
Zr1 N2 2.303(2) . ?
Zr1 N4 2.308(2) . ?
N1 C1 1.361(3) . ?
N1 C9 1.438(3) . ?
N2 C4 1.357(3) . ?
N2 C8 1.360(3) . ?
N3 C15 1.363(3) . ?
N3 C23 1.438(3) . ?
N4 C22 1.357(4) . ?
N4 C18 1.358(3) . ?
N5 C29 1.390(3) . ?
C1 C3 1.364(4) . ?
C1 C2 1.524(4) . ?
C3 C4 1.428(4) . ?
C4 C5 1.413(4) . ?
C5 C6 1.362(5) . ?
C6 C7 1.387(5) . ?
C7 C8 1.352(4) . ?
C9 C10 1.399(4) . ?
C9 C14 1.402(4) . ?
C10 C11 1.396(4) . ?
C10 C101 1.494(4) . ?
C11 C12 1.361(5) . ?
C12 C13 1.365(5) . ?
C13 C14 1.390(4) . ?
C14 C141 1.491(4) . ?
C15 C17 1.362(4) . ?
C15 C16 1.518(4) . ?
C17 C18 1.412(4) . ?
C18 C19 1.412(4) . ?
C19 C20 1.352(6) . ?
C20 C21 1.391(6) . ?
C21 C22 1.365(4) . ?
C23 C28 1.400(4) . ?
C23 C24 1.403(4) . ?
C24 C25 1.389(5) . ?
C24 C241 1.499(5) . ?
C25 C26 1.387(6) . ?
C26 C27 1.377(6) . ?
C27 C28 1.385(5) . ?
C28 C281 1.507(5) . ?
C29 C30 1.409(3) . ?
C29 C34 1.412(4) . ?
C30 C31 1.388(4) . ?
C30 C301 1.506(4) . ?
C31 C32 1.368(4) . ?
C32 C33 1.374(5) . ?
C33 C34 1.397(4) . ?
C34 C341 1.507(4) . ?
O1 C35 1.443(10) . ?
O1 C38 1.470(11) . ?
C35 C36 1.54(2) . ?
C36 C37 1.39(2) . ?
C37 C38 1.49(2) . ?
O2 C42 1.473(19) . ?
O2 C39 1.647(18) . ?
C39 C40 1.49(2) . ?
C40 C41 1.42(2) . ?
C41 C42 1.45(3) . ?
C36A C37A 1.49(2) . ?
O2A C39A 1.42(2) . ?
O2A C42A 1.643(18) . ?
C39A C40A 1.44(3) . ?
C40A C41A 1.39(3) . ?
C40A C42A 1.85(3) . ?
C41A C42A 1.48(3) . ?
